data_2203807
loop_
_publ_author_name
'Miao Du'
'Xiao-Jun Zhao'

_publ_section_title
;
 \m-Acetato-di-\m-hydroxo-bis{acetato[bis(2-pyridyl)amine]cobalt(III)}
 acetate tetrahydrate: a novel mixed-bridged dinuclear Co^III^ complex
 with bis(2-pyridyl)amine as terminal ligands
;
_journal_issue 6
_journal_name_full 'Acta Crystallographica Section E'
_journal_page_first m785
_journal_page_last m787
_journal_paper_doi 10.1107/S160053680401133X
_journal_volume 60
_journal_year 2004
_chemical_formula_iupac '[Co2 (C2 H3 O2)3 (O H)2 (C10 H9 N3)2] (C2 H3 O2), 4H2 O'
_chemical_formula_moiety 'C26 H29 Co2 N6 O8 +, C2 H3 O2 -, 4H2 O'
_chemical_formula_sum 'C28 H40 Co2 N6 O14'
_chemical_formula_weight 802.52
_chemical_name_systematic
;
Di-\m-acetato-\m-hydroxo-bis{acetato[bis(2-pyridyl)amine]cobalt(II)} acetate
tetrahydrate
;
_space_group_IT_number 2
_symmetry_cell_setting triclinic
_symmetry_space_group_name_Hall '-P 1'
_symmetry_space_group_name_H-M 'P -1'
_atom_sites_solution_hydrogens geom
_atom_sites_solution_primary direct
_atom_sites_solution_secondary difmap
_audit_creation_method SHELXL-97
_cell_angle_alpha 80.970(4)
_cell_angle_beta 71.818(4)
_cell_angle_gamma 62.518(4)
_cell_formula_units_Z 2
_cell_length_a 11.285(3)
_cell_length_b 11.862(3)
_cell_length_c 16.449(4)
_cell_measurement_reflns_used 957
_cell_measurement_temperature 298(2)
_cell_measurement_theta_max 22.44
_cell_measurement_theta_min 1.58
_cell_volume 1855.7(8)
_computing_cell_refinement SMART
_computing_data_collection 'SMART (Bruker, 1998)'
_computing_data_reduction 'SAINT (Bruker, 1998)'
_computing_molecular_graphics 'XP in SHELXTL (Bruker, 1998)'
_computing_publication_material SHELXL97
_computing_structure_refinement 'SHELXL97 (Sheldrick, 1997)'
_computing_structure_solution 'SHELXS97 (Sheldrick, 1997)'
_diffrn_ambient_temperature 298(2)
_diffrn_measured_fraction_theta_full 0.996
_diffrn_measured_fraction_theta_max 0.996
_diffrn_measurement_device_type 'Bruker SMART 1000'
_diffrn_measurement_method \w
_diffrn_radiation_monochromator graphite
_diffrn_radiation_source 'fine-focus sealed tube'
_diffrn_radiation_type MoK\a
_diffrn_radiation_wavelength 0.71073
_diffrn_reflns_av_R_equivalents 0.0280
_diffrn_reflns_av_sigmaI/netI 0.0605
_diffrn_reflns_limit_h_max 13
_diffrn_reflns_limit_h_min -7
_diffrn_reflns_limit_k_max 14
_diffrn_reflns_limit_k_min -13
_diffrn_reflns_limit_l_max 19
_diffrn_reflns_limit_l_min -17
_diffrn_reflns_number 7796
_diffrn_reflns_theta_full 25.03
_diffrn_reflns_theta_max 25.03
_diffrn_reflns_theta_min 1.30
_diffrn_standards_decay_% 0
_diffrn_standards_interval_count 0
_diffrn_standards_interval_time 0
_diffrn_standards_number 0
_exptl_absorpt_coefficient_mu 0.963
_exptl_absorpt_correction_T_max 0.8017
_exptl_absorpt_correction_T_min 0.7110
_exptl_absorpt_correction_type multi-scan
_exptl_absorpt_process_details '(SADABS; Sheldrick, 1997)'
_exptl_crystal_colour red
_exptl_crystal_density_diffrn 1.436
_exptl_crystal_density_method 'not measured'
_exptl_crystal_description block
_exptl_crystal_F_000 832
_exptl_crystal_size_max 0.38
_exptl_crystal_size_mid 0.30
_exptl_crystal_size_min 0.24
_refine_diff_density_max 0.646
_refine_diff_density_min -0.323
_refine_ls_extinction_method none
_refine_ls_goodness_of_fit_ref 1.004
_refine_ls_hydrogen_treatment constr
_refine_ls_matrix_type full
_refine_ls_number_parameters 451
_refine_ls_number_reflns 6534
_refine_ls_number_restraints 2
_refine_ls_restrained_S_all 1.004
_refine_ls_R_factor_all 0.0809
_refine_ls_R_factor_gt 0.0482
_refine_ls_shift/su_max 0.001
_refine_ls_shift/su_mean 0.000
_refine_ls_structure_factor_coef Fsqd
_refine_ls_weighting_details 'calc w = 1/[\s^2^(Fo^2^)+(0.0765P)^2^] where P = (Fo^2^+2Fc^2^)/3'
_refine_ls_weighting_scheme calc
_refine_ls_wR_factor_gt 0.1239
_refine_ls_wR_factor_ref 0.1418
_reflns_number_gt 4413
_reflns_number_total 6534
_reflns_threshold_expression I>2\s(I)
_cod_data_source_file su6101.cif
_cod_data_source_block I
_cod_depositor_comments
;
The following automatic conversions were performed:
'_symmetry_cell_setting' value 'Triclinic' changed to 'triclinic'
according to '/home/saulius/struct/CIF-dictionaries/cif_core.dic'
dictionary named 'cif_core.dic' version 2.4.1 from 2010-06-29.

Automatic conversion script
Id: cif_fix_enum 1527 2010-12-29 10:47:43Z saulius 

The following automatic conversions were performed:

'_symmetry_cell_setting' value 'Triclinic' changed to 'triclinic'
according to /home/saulius/struct/CIF-dictionaries/cif_core.dic
dictionary named 'cif_core.dic' version 2.4.1 from 2010-06-29.

Automatic conversion script
Id: cif_fix_values 1715 2011-07-08 13:25:40Z adriana 
;
_cod_database_code 2203807
_cod_database_fobs_code 2203807

loop_
_symmetry_equiv_pos_as_xyz
'x, y, z'
'-x, -y, -z'

loop_
_atom_site_label
_atom_site_fract_x
_atom_site_fract_y
_atom_site_fract_z
_atom_site_U_iso_or_equiv
_atom_site_adp_type
_atom_site_calc_flag
_atom_site_refinement_flags
_atom_site_occupancy
_atom_site_type_symbol
_atom_site_attached_hydrogens
Co1 0.18256(5) 0.27512(5) 0.65589(3) 0.03275(17) Uani d . 1 Co 0
Co2 0.12052(5) 0.21686(5) 0.83298(3) 0.03289(17) Uani d . 1 Co 0
N1 0.1210(3) 0.4320(3) 0.5904(2) 0.0367(8) Uani d . 1 N 0
N2 0.2951(4) 0.3407(4) 0.4637(2) 0.0447(9) Uani d . 1 N 0
H2B 0.3558 0.3543 0.4220 0.054 Uiso calc R 1 H 0
N3 0.2618(3) 0.1754(3) 0.5535(2) 0.0365(8) Uani d . 1 N 0
N4 -0.0054(3) 0.3187(3) 0.9318(2) 0.0364(8) Uani d . 1 N 0
N5 0.0972(4) 0.1614(4) 1.0273(2) 0.0465(9) Uani d . 1 N 0
H5A 0.1276 0.1511 1.0711 0.056 Uiso calc R 1 H 0
N6 0.1475(3) 0.0627(3) 0.8998(2) 0.0368(8) Uani d . 1 N 0
O1 0.0988(3) 0.3613(2) 0.76129(15) 0.0339(6) Uani d D 1 O 0
H1 0.1363 0.4056 0.7670 0.051 Uiso d RD 1 H 0
O2 0.2330(3) 0.1305(2) 0.72888(16) 0.0351(6) Uani d D 1 O 0
H2 0.3161 0.1070 0.7294 0.053 Uiso d RD 1 H 0
O3 0.0150(3) 0.2630(3) 0.66836(17) 0.0380(7) Uani d . 1 O 0
O4 -0.0345(3) 0.2148(3) 0.81002(17) 0.0397(7) Uani d . 1 O 0
O5 0.3569(3) 0.2769(3) 0.63487(17) 0.0397(7) Uani d . 1 O 0
O6 0.2938(4) 0.4433(3) 0.7138(2) 0.0616(9) Uani d . 1 O 0
O7 0.2662(3) 0.2239(3) 0.86408(17) 0.0395(7) Uani d . 1 O 0
O8 0.4477(3) 0.0537(3) 0.7954(2) 0.0638(10) Uani d . 1 O 0
C1 0.0113(4) 0.5369(4) 0.6308(3) 0.0432(11) Uani d . 1 C 0
H1A -0.0423 0.5270 0.6848 0.052 Uiso calc R 1 H 0
C2 -0.0233(5) 0.6559(4) 0.5956(3) 0.0501(12) Uani d . 1 C 0
H2A -0.0978 0.7262 0.6252 0.060 Uiso calc R 1 H 0
C3 0.0555(5) 0.6696(5) 0.5142(3) 0.0580(13) Uani d . 1 C 0
H3A 0.0357 0.7499 0.4891 0.070 Uiso calc R 1 H 0
C4 0.1613(5) 0.5655(5) 0.4716(3) 0.0529(12) Uani d . 1 C 0
H4A 0.2133 0.5741 0.4168 0.063 Uiso calc R 1 H 0
C5 0.1930(4) 0.4445(4) 0.5099(3) 0.0388(10) Uani d . 1 C 0
C6 0.3132(4) 0.2176(4) 0.4753(3) 0.0391(10) Uani d . 1 C 0
C7 0.3837(5) 0.1359(5) 0.4051(3) 0.0521(12) Uani d . 1 C 0
H7A 0.4219 0.1643 0.3522 0.063 Uiso calc R 1 H 0
C8 0.3960(5) 0.0155(5) 0.4145(3) 0.0597(14) Uani d . 1 C 0
H8A 0.4426 -0.0391 0.3683 0.072 Uiso calc R 1 H 0
C9 0.3380(5) -0.0248(5) 0.4940(3) 0.0596(13) Uani d . 1 C 0
H9A 0.3432 -0.1062 0.5016 0.072 Uiso calc R 1 H 0
C10 0.2739(5) 0.0564(4) 0.5603(3) 0.0476(11) Uani d . 1 C 0
H10A 0.2361 0.0282 0.6134 0.057 Uiso calc R 1 H 0
C11 -0.1062(4) 0.4360(4) 0.9201(3) 0.0439(11) Uani d . 1 C 0
H11A -0.1190 0.4590 0.8657 0.053 Uiso calc R 1 H 0
C12 -0.1891(5) 0.5213(5) 0.9842(3) 0.0552(12) Uani d . 1 C 0
H12A -0.2572 0.6002 0.9737 0.066 Uiso calc R 1 H 0
C13 -0.1698(5) 0.4880(5) 1.0661(3) 0.0573(13) Uani d . 1 C 0
H13A -0.2229 0.5452 1.1108 0.069 Uiso calc R 1 H 0
C14 -0.0713(5) 0.3698(5) 1.0793(3) 0.0513(12) Uani d . 1 C 0
H14A -0.0567 0.3459 1.1333 0.062 Uiso calc R 1 H 0
C15 0.0079(4) 0.2841(4) 1.0113(3) 0.0397(10) Uani d . 1 C 0
C16 0.1444(4) 0.0530(4) 0.9829(3) 0.0421(10) Uani d . 1 C 0
C17 0.1865(5) -0.0634(5) 1.0250(3) 0.0519(12) Uani d . 1 C 0
H17A 0.1854 -0.0679 1.0822 0.062 Uiso calc R 1 H 0
C18 0.2295(5) -0.1714(5) 0.9831(3) 0.0583(13) Uani d . 1 C 0
H18A 0.2597 -0.2501 1.0107 0.070 Uiso calc R 1 H 0
C19 0.2276(5) -0.1619(5) 0.8977(3) 0.0548(13) Uani d . 1 C 0
H19A 0.2544 -0.2338 0.8677 0.066 Uiso calc R 1 H 0
C20 0.1860(5) -0.0457(4) 0.8598(3) 0.0449(11) Uani d . 1 C 0
H20A 0.1835 -0.0395 0.8033 0.054 Uiso calc R 1 H 0
C21 -0.0563(4) 0.2336(4) 0.7368(3) 0.0381(10) Uani d . 1 C 0
C22 -0.1772(5) 0.2186(5) 0.7297(3) 0.0591(14) Uani d . 1 C 0
H22A -0.1828 0.2349 0.6716 0.089 Uiso calc R 1 H 0
H22B -0.2612 0.2777 0.7667 0.089 Uiso calc R 1 H 0
H22C -0.1652 0.1335 0.7461 0.089 Uiso calc R 1 H 0
C23 0.3800(5) 0.3605(5) 0.6608(3) 0.0451(11) Uani d . 1 C 0
C24 0.5242(6) 0.3509(6) 0.6207(4) 0.088(2) Uani d . 1 C 0
H24A 0.5331 0.4156 0.6433 0.133 Uiso calc R 1 H 0
H24B 0.5397 0.3623 0.5598 0.133 Uiso calc R 1 H 0
H24C 0.5914 0.2688 0.6333 0.133 Uiso calc R 1 H 0
C25 0.3933(5) 0.1425(5) 0.8457(3) 0.0461(11) Uani d . 1 C 0
C26 0.4803(6) 0.1585(6) 0.8926(4) 0.084(2) Uani d . 1 C 0
H26A 0.5742 0.0941 0.8749 0.126 Uiso calc R 1 H 0
H26B 0.4432 0.1507 0.9531 0.126 Uiso calc R 1 H 0
H26C 0.4787 0.2409 0.8795 0.126 Uiso calc R 1 H 0
C27 0.3827(6) 0.4160(5) 1.2359(4) 0.0703(16) Uani d . 1 C 0
C28 0.4501(7) 0.4698(7) 1.1559(4) 0.108(3) Uani d . 1 C 0
H28A 0.5209 0.4846 1.1663 0.161 Uiso calc R 1 H 0
H28B 0.3813 0.5486 1.1402 0.161 Uiso calc R 1 H 0
H28C 0.4911 0.4106 1.1102 0.161 Uiso calc R 1 H 0
O9 0.4255(5) 0.3996(5) 1.3002(3) 0.0906(14) Uani d . 1 O 0
O10 0.2883(5) 0.3914(5) 1.2337(3) 0.1084(16) Uani d . 1 O 0
O11 0.1136(6) 0.1061(5) 1.1973(3) 0.1103(17) Uani d . 1 O 2
O12 0.3096(6) 0.1719(5) 1.1931(5) 0.162(3) Uani d . 1 O 2
O13 0.3041(6) 0.6766(5) 0.7084(4) 0.135(2) Uani d . 1 O 2
O14 0.8948(8) 0.1347(8) 0.3422(5) 0.195(3) Uani d . 1 O 2

loop_
_atom_site_aniso_label
_atom_site_aniso_U_11
_atom_site_aniso_U_22
_atom_site_aniso_U_33
_atom_site_aniso_U_12
_atom_site_aniso_U_13
_atom_site_aniso_U_23
Co1 0.0336(3) 0.0343(3) 0.0279(3) -0.0146(3) -0.0046(2) -0.0031(2)
Co2 0.0342(3) 0.0334(3) 0.0279(3) -0.0141(3) -0.0042(2) -0.0032(2)
N1 0.0377(19) 0.038(2) 0.0335(19) -0.0171(17) -0.0080(16) -0.0015(16)
N2 0.048(2) 0.052(2) 0.0327(19) -0.027(2) -0.0009(17) -0.0006(18)
N3 0.0367(19) 0.039(2) 0.0316(18) -0.0154(17) -0.0076(15) -0.0035(16)
N4 0.0386(19) 0.040(2) 0.0289(18) -0.0174(17) -0.0048(15) -0.0037(15)
N5 0.056(2) 0.053(3) 0.0296(19) -0.022(2) -0.0147(17) 0.0020(17)
N6 0.0381(19) 0.037(2) 0.0339(19) -0.0176(16) -0.0057(15) -0.0027(16)
O1 0.0389(15) 0.0316(16) 0.0293(14) -0.0160(13) -0.0051(12) -0.0025(12)
O2 0.0358(15) 0.0323(16) 0.0329(15) -0.0112(13) -0.0089(12) -0.0020(12)
O3 0.0350(15) 0.0441(18) 0.0338(16) -0.0187(14) -0.0067(13) 0.0012(13)
O4 0.0396(16) 0.0432(18) 0.0355(16) -0.0208(14) -0.0074(13) 0.0036(13)
O5 0.0359(16) 0.0437(18) 0.0397(16) -0.0180(14) -0.0071(13) -0.0062(14)
O6 0.067(2) 0.064(2) 0.063(2) -0.043(2) 0.0052(18) -0.0249(19)
O7 0.0400(16) 0.0374(17) 0.0379(16) -0.0151(14) -0.0079(13) -0.0044(13)
O8 0.0431(19) 0.066(2) 0.063(2) -0.0008(17) -0.0136(17) -0.0269(19)
C1 0.037(2) 0.048(3) 0.039(2) -0.015(2) -0.007(2) -0.004(2)
C2 0.050(3) 0.041(3) 0.053(3) -0.012(2) -0.020(2) 0.001(2)
C3 0.072(3) 0.044(3) 0.057(3) -0.022(3) -0.025(3) 0.009(3)
C4 0.062(3) 0.061(3) 0.035(3) -0.032(3) -0.009(2) 0.007(2)
C5 0.042(2) 0.046(3) 0.034(2) -0.024(2) -0.012(2) 0.004(2)
C6 0.032(2) 0.048(3) 0.036(2) -0.017(2) -0.0084(19) -0.004(2)
C7 0.050(3) 0.064(3) 0.034(2) -0.020(3) -0.003(2) -0.008(2)
C8 0.059(3) 0.058(4) 0.048(3) -0.013(3) -0.007(2) -0.020(3)
C9 0.069(3) 0.044(3) 0.057(3) -0.018(3) -0.010(3) -0.015(3)
C10 0.058(3) 0.045(3) 0.039(3) -0.023(2) -0.011(2) -0.002(2)
C11 0.042(2) 0.039(3) 0.038(2) -0.013(2) 0.001(2) -0.006(2)
C12 0.051(3) 0.043(3) 0.055(3) -0.013(2) -0.002(2) -0.010(2)
C13 0.057(3) 0.056(3) 0.053(3) -0.024(3) 0.004(2) -0.025(3)
C14 0.058(3) 0.064(3) 0.035(2) -0.032(3) -0.002(2) -0.013(2)
C15 0.039(2) 0.046(3) 0.037(2) -0.022(2) -0.007(2) -0.003(2)
C16 0.042(2) 0.048(3) 0.037(2) -0.022(2) -0.008(2) -0.002(2)
C17 0.057(3) 0.055(3) 0.042(3) -0.024(3) -0.017(2) 0.012(2)
C18 0.058(3) 0.042(3) 0.065(3) -0.020(3) -0.016(3) 0.015(3)
C19 0.062(3) 0.042(3) 0.057(3) -0.025(3) -0.009(3) -0.002(2)
C20 0.051(3) 0.042(3) 0.040(2) -0.022(2) -0.007(2) -0.001(2)
C21 0.033(2) 0.037(2) 0.042(3) -0.0144(19) -0.010(2) 0.000(2)
C22 0.052(3) 0.086(4) 0.054(3) -0.043(3) -0.019(2) 0.014(3)
C23 0.044(3) 0.051(3) 0.047(3) -0.027(2) -0.011(2) -0.002(2)
C24 0.053(3) 0.106(5) 0.118(5) -0.048(4) 0.004(3) -0.047(4)
C25 0.039(3) 0.054(3) 0.040(3) -0.018(2) -0.007(2) -0.005(2)
C26 0.052(3) 0.090(5) 0.115(5) -0.017(3) -0.036(4) -0.030(4)
C27 0.060(4) 0.057(4) 0.068(4) -0.019(3) 0.009(3) -0.009(3)
C28 0.103(5) 0.113(6) 0.061(4) -0.034(5) 0.004(4) 0.022(4)
O9 0.106(3) 0.127(4) 0.054(2) -0.077(3) -0.003(2) 0.005(3)
O10 0.072(3) 0.120(4) 0.123(4) -0.039(3) -0.019(3) -0.002(3)
O11 0.178(5) 0.108(4) 0.071(3) -0.069(4) -0.067(3) 0.016(3)
O12 0.117(4) 0.103(4) 0.274(8) -0.004(3) -0.112(5) -0.046(5)
O13 0.133(5) 0.103(4) 0.182(5) -0.071(4) -0.012(4) -0.036(4)
O14 0.183(7) 0.233(8) 0.189(7) -0.127(7) -0.034(6) 0.027(6)

loop_
_atom_type_symbol
_atom_type_description
_atom_type_scat_dispersion_real
_atom_type_scat_dispersion_imag
_atom_type_scat_source
C C 0.0033 0.0016 'International Tables Vol C Tables 4.2.6.8 and 6.1.1.4'
H H 0.0000 0.0000 'International Tables Vol C Tables 4.2.6.8 and 6.1.1.4'
N N 0.0061 0.0033 'International Tables Vol C Tables 4.2.6.8 and 6.1.1.4'
O O 0.0106 0.0060 'International Tables Vol C Tables 4.2.6.8 and 6.1.1.4'
Co Co 0.3494 0.9721 'International Tables Vol C Tables 4.2.6.8 and 6.1.1.4'

loop_
_geom_angle_atom_site_label_1
_geom_angle_atom_site_label_2
_geom_angle_atom_site_label_3
_geom_angle
_geom_angle_publ_flag
O2 Co1 O1 82.21(11) yes
O2 Co1 O5 91.74(12) yes
O1 Co1 O5 96.43(11) yes
O2 Co1 O3 88.09(12) yes
O1 Co1 O3 88.78(11) yes
O5 Co1 O3 174.72(12) yes
O2 Co1 N3 93.70(13) yes
O1 Co1 N3 174.61(12) yes
O5 Co1 N3 87.18(13) yes
O3 Co1 N3 87.56(13) yes
O2 Co1 N1 174.86(12) yes
O1 Co1 N1 92.68(13) yes
O5 Co1 N1 89.44(13) yes
O3 Co1 N1 91.19(13) yes
N3 Co1 N1 91.35(14) yes
O2 Co1 Co2 41.71(8) yes
O1 Co1 Co2 41.38(8) yes
O5 Co1 Co2 102.07(9) yes
O3 Co1 Co2 81.27(8) yes
N3 Co1 Co2 133.92(10) yes
N1 Co1 Co2 133.15(10) yes
O1 Co2 O2 82.50(11) yes
O1 Co2 O7 91.51(12) yes
O2 Co2 O7 96.08(12) yes
O1 Co2 O4 89.55(12) yes
O2 Co2 O4 88.18(12) yes
O7 Co2 O4 175.71(12) yes
O1 Co2 N6 176.31(12) yes
O2 Co2 N6 93.92(13) yes
O7 Co2 N6 89.77(13) yes
O4 Co2 N6 89.43(13) yes
O1 Co2 N4 92.29(13) yes
O2 Co2 N4 173.92(13) yes
O7 Co2 N4 87.16(13) yes
O4 Co2 N4 88.65(13) yes
N6 Co2 N4 91.23(14) yes
O1 Co2 Co1 41.67(8) yes
O2 Co2 Co1 41.71(8) yes
O7 Co2 Co1 101.72(8) yes
O4 Co2 Co1 81.81(8) yes
N6 Co2 Co1 134.65(10) yes
N4 Co2 Co1 132.58(10) yes
C5 N1 C1 118.8(4) ?
C5 N1 Co1 122.2(3) ?
C1 N1 Co1 118.4(3) ?
C5 N2 C6 128.2(4) ?
C5 N2 H2B 115.9 ?
C6 N2 H2B 115.9 ?
C10 N3 C6 118.0(4) ?
C10 N3 Co1 119.0(3) ?
C6 N3 Co1 122.9(3) ?
C15 N4 C11 117.9(4) ?
C15 N4 Co2 123.0(3) ?
C11 N4 Co2 118.9(3) ?
C16 N5 C15 128.8(4) ?
C16 N5 H5A 115.6 ?
C15 N5 H5A 115.6 ?
C16 N6 C20 117.4(4) ?
C16 N6 Co2 123.3(3) ?
C20 N6 Co2 119.0(3) ?
Co2 O1 Co1 96.94(12) yes
Co2 O1 H1 117.2 ?
Co1 O1 H1 113.2 ?
Co1 O2 Co2 96.58(12) yes
Co1 O2 H2 108.3 ?
Co2 O2 H2 105.6 ?
C21 O3 Co1 125.6(3) ?
C21 O4 Co2 124.7(3) ?
C23 O5 Co1 126.8(3) ?
C25 O7 Co2 126.3(3) ?
N1 C1 C2 122.7(4) ?
N1 C1 H1A 118.7 ?
C2 C1 H1A 118.7 ?
C1 C2 C3 118.4(4) ?
C1 C2 H2A 120.8 ?
C3 C2 H2A 120.8 ?
C4 C3 C2 119.6(5) ?
C4 C3 H3A 120.2 ?
C2 C3 H3A 120.2 ?
C3 C4 C5 120.3(4) ?
C3 C4 H4A 119.8 ?
C5 C4 H4A 119.8 ?
N1 C5 N2 121.0(4) ?
N1 C5 C4 120.0(4) ?
N2 C5 C4 119.0(4) ?
N3 C6 N2 120.3(4) ?
N3 C6 C7 120.4(4) ?
N2 C6 C7 119.3(4) ?
C8 C7 C6 120.0(4) ?
C8 C7 H7A 120.0 ?
C6 C7 H7A 120.0 ?
C7 C8 C9 119.1(5) ?
C7 C8 H8A 120.5 ?
C9 C8 H8A 120.5 ?
C10 C9 C8 118.8(5) ?
C10 C9 H9A 120.6 ?
C8 C9 H9A 120.6 ?
N3 C10 C9 123.7(4) ?
N3 C10 H10A 118.2 ?
C9 C10 H10A 118.2 ?
C12 C11 N4 123.3(4) ?
C12 C11 H11A 118.3 ?
N4 C11 H11A 118.3 ?
C11 C12 C13 118.7(5) ?
C11 C12 H12A 120.6 ?
C13 C12 H12A 120.6 ?
C14 C13 C12 118.7(5) ?
C14 C13 H13A 120.7 ?
C12 C13 H13A 120.7 ?
C13 C14 C15 120.0(4) ?
C13 C14 H14A 120.0 ?
C15 C14 H14A 120.0 ?
N4 C15 N5 119.5(4) ?
N4 C15 C14 121.2(4) ?
N5 C15 C14 119.2(4) ?
N6 C16 N5 119.3(4) ?
N6 C16 C17 121.5(4) ?
N5 C16 C17 119.2(4) ?
C18 C17 C16 120.2(4) ?
C18 C17 H17A 119.9 ?
C16 C17 H17A 119.9 ?
C17 C18 C19 118.8(5) ?
C17 C18 H18A 120.6 ?
C19 C18 H18A 120.6 ?
C20 C19 C18 118.4(5) ?
C20 C19 H19A 120.8 ?
C18 C19 H19A 120.8 ?
C19 C20 N6 123.7(4) ?
C19 C20 H20A 118.2 ?
N6 C20 H20A 118.2 ?
O3 C21 O4 126.6(4) ?
O3 C21 C22 116.2(4) ?
O4 C21 C22 117.2(4) ?
C21 C22 H22A 109.5 ?
C21 C22 H22B 109.5 ?
H22A C22 H22B 109.5 ?
C21 C22 H22C 109.5 ?
H22A C22 H22C 109.5 ?
H22B C22 H22C 109.5 ?
O6 C23 O5 124.6(4) ?
O6 C23 C24 120.8(4) ?
O5 C23 C24 114.6(4) ?
C23 C24 H24A 109.5 ?
C23 C24 H24B 109.5 ?
H24A C24 H24B 109.5 ?
C23 C24 H24C 109.5 ?
H24A C24 H24C 109.5 ?
H24B C24 H24C 109.5 ?
O8 C25 O7 125.9(4) ?
O8 C25 C26 119.4(4) ?
O7 C25 C26 114.7(4) ?
C25 C26 H26A 109.5 ?
C25 C26 H26B 109.5 ?
H26A C26 H26B 109.5 ?
C25 C26 H26C 109.5 ?
H26A C26 H26C 109.5 ?
H26B C26 H26C 109.5 ?
O10 C27 O9 124.3(6) ?
O10 C27 C28 118.0(7) ?
O9 C27 C28 117.7(6) ?
C27 C28 H28A 109.5 ?
C27 C28 H28B 109.5 ?
H28A C28 H28B 109.5 ?
C27 C28 H28C 109.5 ?
H28A C28 H28C 109.5 ?
H28B C28 H28C 109.5 ?

loop_
_geom_bond_atom_site_label_1
_geom_bond_atom_site_label_2
_geom_bond_distance
_geom_bond_publ_flag
Co1 O2 1.894(3) yes
Co1 O1 1.894(3) yes
Co1 O5 1.898(3) yes
Co1 O3 1.907(3) yes
Co1 N3 1.934(3) yes
Co1 N1 1.937(3) yes
Co1 Co2 2.8276(10) yes
Co2 O1 1.883(3) yes
Co2 O2 1.894(3) yes
Co2 O7 1.907(3) yes
Co2 O4 1.913(3) yes
Co2 N6 1.925(3) yes
Co2 N4 1.926(3) yes
N1 C5 1.348(5) ?
N1 C1 1.359(5) ?
N2 C5 1.364(5) ?
N2 C6 1.368(5) ?
N2 H2B 0.8600 ?
N3 C10 1.345(5) ?
N3 C6 1.358(5) ?
N4 C15 1.341(5) ?
N4 C11 1.363(5) ?
N5 C16 1.374(5) ?
N5 C15 1.377(5) ?
N5 H5A 0.8600 ?
N6 C16 1.346(5) ?
N6 C20 1.359(5) ?
O1 H1 0.8419 ?
O2 H2 0.8482 ?
O3 C21 1.268(5) ?
O4 C21 1.269(5) ?
O5 C23 1.293(5) ?
O6 C23 1.237(5) ?
O7 C25 1.274(5) ?
O8 C25 1.238(5) ?
C1 C2 1.363(6) ?
C1 H1A 0.9300 ?
C2 C3 1.390(6) ?
C2 H2A 0.9300 ?
C3 C4 1.352(7) ?
C3 H3A 0.9300 ?
C4 C5 1.402(6) ?
C4 H4A 0.9300 ?
C6 C7 1.404(6) ?
C7 C8 1.358(7) ?
C7 H7A 0.9300 ?
C8 C9 1.388(7) ?
C8 H8A 0.9300 ?
C9 C10 1.354(6) ?
C9 H9A 0.9300 ?
C10 H10A 0.9300 ?
C11 C12 1.362(6) ?
C11 H11A 0.9300 ?
C12 C13 1.399(7) ?
C12 H12A 0.9300 ?
C13 C14 1.365(7) ?
C13 H13A 0.9300 ?
C14 C15 1.406(6) ?
C14 H14A 0.9300 ?
C16 C17 1.383(6) ?
C17 C18 1.358(7) ?
C17 H17A 0.9300 ?
C18 C19 1.397(7) ?
C18 H18A 0.9300 ?
C19 C20 1.351(6) ?
C19 H19A 0.9300 ?
C20 H20A 0.9300 ?
C21 C22 1.497(6) ?
C22 H22A 0.9600 ?
C22 H22B 0.9600 ?
C22 H22C 0.9600 ?
C23 C24 1.510(6) ?
C24 H24A 0.9600 ?
C24 H24B 0.9600 ?
C24 H24C 0.9600 ?
C25 C26 1.512(6) ?
C26 H26A 0.9600 ?
C26 H26B 0.9600 ?
C26 H26C 0.9600 ?
C27 O10 1.240(7) ?
C27 O9 1.247(7) ?
C27 C28 1.510(8) ?
C28 H28A 0.9600 ?
C28 H28B 0.9600 ?
C28 H28C 0.9600 ?

loop_
_geom_hbond_atom_site_label_D
_geom_hbond_atom_site_label_H
_geom_hbond_atom_site_label_A
_geom_hbond_site_symmetry_A
_geom_hbond_distance_DH
_geom_hbond_distance_HA
_geom_hbond_distance_DA
_geom_hbond_angle_DHA
N2 H2B O9 1_554 0.86 1.998 2.789(5) 153
N5 H5A O11 1_555 0.86 2.036 2.814(6) 150
O1 H1 O6 1_555 0.84 1.940 2.657(6) 142
O2 H2 O8 1_555 0.85 1.925 2.683(6) 148

loop_
_geom_torsion_atom_site_label_1
_geom_torsion_atom_site_label_2
_geom_torsion_atom_site_label_3
_geom_torsion_atom_site_label_4
_geom_torsion
O2 Co1 Co2 O1 164.87(17)
O5 Co1 Co2 O1 86.01(15)
O3 Co1 Co2 O1 -98.15(15)
N3 Co1 Co2 O1 -176.17(18)
N1 Co1 Co2 O1 -14.76(17)
O1 Co1 Co2 O2 -164.87(17)
O5 Co1 Co2 O2 -78.86(15)
O3 Co1 Co2 O2 96.98(15)
N3 Co1 Co2 O2 18.96(18)
N1 Co1 Co2 O2 -179.63(18)
O2 Co1 Co2 O7 85.97(15)
O1 Co1 Co2 O7 -78.90(15)
O5 Co1 Co2 O7 7.11(12)
O3 Co1 Co2 O7 -177.05(12)
N3 Co1 Co2 O7 104.93(16)
N1 Co1 Co2 O7 -93.66(16)
O2 Co1 Co2 O4 -96.51(15)
O1 Co1 Co2 O4 98.61(15)
O5 Co1 Co2 O4 -175.38(12)
O3 Co1 Co2 O4 0.47(12)
N3 Co1 Co2 O4 -77.55(16)
N1 Co1 Co2 O4 83.86(16)
O2 Co1 Co2 N6 -15.51(18)
O1 Co1 Co2 N6 179.61(18)
O5 Co1 Co2 N6 -94.38(17)
O3 Co1 Co2 N6 81.47(16)
N3 Co1 Co2 N6 3.4(2)
N1 Co1 Co2 N6 164.85(18)
O2 Co1 Co2 N4 -177.03(18)
O1 Co1 Co2 N4 18.09(18)
O5 Co1 Co2 N4 104.10(16)
O3 Co1 Co2 N4 -80.05(16)
N3 Co1 Co2 N4 -158.07(18)
N1 Co1 Co2 N4 3.34(19)
O1 Co1 N1 C5 150.2(3)
O5 Co1 N1 C5 53.8(3)
O3 Co1 N1 C5 -120.9(3)
N3 Co1 N1 C5 -33.3(3)
Co2 Co1 N1 C5 159.9(3)
O1 Co1 N1 C1 -21.4(3)
O5 Co1 N1 C1 -117.8(3)
O3 Co1 N1 C1 67.5(3)
N3 Co1 N1 C1 155.1(3)
Co2 Co1 N1 C1 -11.6(4)
O5 Co1 N3 C10 117.0(3)
O3 Co1 N3 C10 -62.5(3)
N1 Co1 N3 C10 -153.7(3)
Co2 Co1 N3 C10 12.9(4)
O5 Co1 N3 C6 -59.3(3)
O3 Co1 N3 C6 121.2(3)
N1 Co1 N3 C6 30.1(3)
Co2 Co1 N3 C6 -163.4(2)
O1 Co2 N4 C15 -147.8(3)
O7 Co2 N4 C15 -56.4(3)
O4 Co2 N4 C15 122.7(3)
N6 Co2 N4 C15 33.3(3)
Co1 Co2 N4 C15 -159.7(3)
O1 Co2 N4 C11 26.7(3)
O7 Co2 N4 C11 118.1(3)
O4 Co2 N4 C11 -62.8(3)
N6 Co2 N4 C11 -152.2(3)
Co1 Co2 N4 C11 14.8(4)
O2 Co2 N6 C16 150.7(3)
O7 Co2 N6 C16 54.6(3)
O4 Co2 N6 C16 -121.2(3)
N4 Co2 N6 C16 -32.6(3)
Co1 Co2 N6 C16 161.0(3)
O2 Co2 N6 C20 -22.2(3)
O7 Co2 N6 C20 -118.3(3)
O4 Co2 N6 C20 65.9(3)
N4 Co2 N6 C20 154.6(3)
Co1 Co2 N6 C20 -11.9(4)
O2 Co2 O1 Co1 10.09(11)
O7 Co2 O1 Co1 106.02(12)
O4 Co2 O1 Co1 -78.14(12)
N4 Co2 O1 Co1 -166.77(13)
O2 Co1 O1 Co2 -10.09(11)
O5 Co1 O1 Co2 -100.98(12)
O3 Co1 O1 Co2 78.14(12)
N1 Co1 O1 Co2 169.28(13)
O1 Co1 O2 Co2 10.03(11)
O5 Co1 O2 Co2 106.28(12)
O3 Co1 O2 Co2 -79.00(12)
N3 Co1 O2 Co2 -166.43(13)
O1 Co2 O2 Co1 -10.08(11)
O7 Co2 O2 Co1 -100.81(12)
N6 Co2 O2 Co1 169.00(13)
O2 Co1 O3 C21 38.9(3)
O1 Co1 O3 C21 -43.4(3)
N3 Co1 O3 C21 132.6(3)
N1 Co1 O3 C21 -136.1(3)
Co2 Co1 O3 C21 -2.5(3)
O1 Co2 O4 C21 42.5(3)
O2 Co2 O4 C21 -40.0(3)
N6 Co2 O4 C21 -134.0(3)
N4 Co2 O4 C21 134.8(3)
Co1 Co2 O4 C21 1.4(3)
O2 Co1 O5 C23 -110.8(3)
O1 Co1 O5 C23 -28.4(3)
N3 Co1 O5 C23 155.6(4)
N1 Co1 O5 C23 64.2(3)
Co2 Co1 O5 C23 -70.0(3)
O1 Co2 O7 C25 -113.7(3)
O2 Co2 O7 C25 -31.0(4)
N6 Co2 O7 C25 62.9(4)
N4 Co2 O7 C25 154.1(4)
Co1 Co2 O7 C25 -72.9(3)
C5 N1 C1 C2 -4.6(6)
Co1 N1 C1 C2 167.3(3)
N1 C1 C2 C3 1.3(7)
C1 C2 C3 C4 1.5(7)
C2 C3 C4 C5 -1.1(7)
C1 N1 C5 N2 -173.6(4)
Co1 N1 C5 N2 14.9(5)
C1 N1 C5 C4 5.0(6)
Co1 N1 C5 C4 -166.6(3)
C6 N2 C5 N1 21.8(6)
C6 N2 C5 C4 -156.8(4)
C3 C4 C5 N1 -2.2(7)
C3 C4 C5 N2 176.3(4)
C10 N3 C6 N2 175.4(4)
Co1 N3 C6 N2 -8.3(5)
C10 N3 C6 C7 -3.6(6)
Co1 N3 C6 C7 172.7(3)
C5 N2 C6 N3 -25.4(6)
C5 N2 C6 C7 153.6(4)
N3 C6 C7 C8 2.6(7)
N2 C6 C7 C8 -176.4(4)
C6 C7 C8 C9 0.1(7)
C7 C8 C9 C10 -1.6(8)
C6 N3 C10 C9 2.1(7)
Co1 N3 C10 C9 -174.4(4)
C8 C9 C10 N3 0.5(8)
C15 N4 C11 C12 3.1(6)
Co2 N4 C11 C12 -171.7(3)
N4 C11 C12 C13 0.6(7)
C11 C12 C13 C14 -2.0(7)
C12 C13 C14 C15 -0.2(7)
C11 N4 C15 N5 172.5(4)
Co2 N4 C15 N5 -12.9(5)
C11 N4 C15 C14 -5.3(6)
Co2 N4 C15 C14 169.2(3)
C16 N5 C15 N4 -24.0(6)
C16 N5 C15 C14 153.9(4)
C13 C14 C15 N4 4.0(7)
C13 C14 C15 N5 -173.8(4)
C20 N6 C16 N5 -175.7(4)
Co2 N6 C16 N5 11.3(5)
C20 N6 C16 C17 3.8(6)
Co2 N6 C16 C17 -169.2(3)
C15 N5 C16 N6 24.9(7)
C15 N5 C16 C17 -154.6(4)
N6 C16 C17 C18 -1.5(7)
N5 C16 C17 C18 178.0(4)
C16 C17 C18 C19 -1.3(7)
C17 C18 C19 C20 1.5(7)
C18 C19 C20 N6 1.0(7)
C16 N6 C20 C19 -3.6(6)
Co2 N6 C20 C19 169.7(4)
Co1 O3 C21 O4 4.7(6)
Co1 O3 C21 C22 -174.7(3)
Co2 O4 C21 O3 -3.9(6)
Co2 O4 C21 C22 175.4(3)
Co1 O5 C23 O6 10.7(7)
Co1 O5 C23 C24 -169.1(4)
Co2 O7 C25 O8 10.0(7)
Co2 O7 C25 C26 -168.7(3)
